data_4084431
loop_
_publ_author_name
'Schmidt, Sebastian'
'Bar\'ath, Eszter'
'Prommnitz, Tanja'
'Rosendahl, Tobias'
'Rominger, Frank'
'Hofmann, Peter'

_publ_section_title
;
 Synthesis and Characterization of Crotyl Intermediates in Rh-Catalyzed
 Hydroformylation of 1,3-Butadiene
;
_journal_issue 21
_journal_name_full Organometallics
_journal_page_first 6018
_journal_paper_doi 10.1021/om500643t
_journal_volume 33
_journal_year 2014
_chemical_formula_sum 'C57 H55 O11 P2 Rh'
_chemical_formula_weight 1080.86
_chemical_name_common (L2)Rh(crotyl)(CO)
_chemical_name_systematic
; 
 ? 
;
_space_group_IT_number 61
_symmetry_cell_setting orthorhombic
_symmetry_space_group_name_Hall '-P 2ac 2ab'
_symmetry_space_group_name_H-M 'P b c a'
_atom_sites_solution_hydrogens geom
_atom_sites_solution_primary direct
_atom_sites_solution_secondary difmap
_audit_creation_method SHELXL-97
_cell_angle_alpha 90.00
_cell_angle_beta 90.00
_cell_angle_gamma 90.00
_cell_formula_units_Z 8
_cell_length_a 15.162(2)
_cell_length_b 22.034(3)
_cell_length_c 30.430(4)
_cell_measurement_reflns_used 7780
_cell_measurement_temperature 200(2)
_cell_measurement_theta_max 22.19
_cell_measurement_theta_min 2.28
_cell_volume 10166(2)
_computing_cell_refinement 'Bruker SAINT'
_computing_data_collection 'Bruker APEX'
_computing_data_reduction 'Bruker SAINT'
_computing_molecular_graphics 'Bruker SHELXTL'
_computing_publication_material 'Bruker SHELXTL'
_computing_structure_refinement 'SHELXL-97 (Sheldrick, 2008)'
_computing_structure_solution 'SHELXS-97 (Sheldrick, 2008)'
_diffrn_ambient_temperature 200(2)
_diffrn_measured_fraction_theta_full 0.997
_diffrn_measured_fraction_theta_max 0.997
_diffrn_measurement_device_type 'Bruker APEX'
_diffrn_measurement_method '\w scans'
_diffrn_radiation_monochromator graphite
_diffrn_radiation_source 'fine-focus sealed tube'
_diffrn_radiation_type MoK\a
_diffrn_radiation_wavelength 0.71073
_diffrn_reflns_av_R_equivalents 0.1033
_diffrn_reflns_av_sigmaI/netI 0.0586
_diffrn_reflns_limit_h_max 20
_diffrn_reflns_limit_h_min -20
_diffrn_reflns_limit_k_max 29
_diffrn_reflns_limit_k_min -29
_diffrn_reflns_limit_l_max 40
_diffrn_reflns_limit_l_min -40
_diffrn_reflns_number 104189
_diffrn_reflns_theta_full 28.33
_diffrn_reflns_theta_max 28.33
_diffrn_reflns_theta_min 1.76
_exptl_absorpt_coefficient_mu 0.461
_exptl_absorpt_correction_T_max 0.9773
_exptl_absorpt_correction_T_min 0.9258
_exptl_absorpt_correction_type multi-scan
_exptl_absorpt_process_details
;
Sheldrick, G. M. (2008). <i>SADABS</i>. University of G\"ottingen,             Germany.
;
_exptl_crystal_colour yellow
_exptl_crystal_density_diffrn 1.412
_exptl_crystal_density_method 'not measured'
_exptl_crystal_description polyhedron
_exptl_crystal_F_000 4480
_exptl_crystal_size_max 0.17
_exptl_crystal_size_mid 0.09
_exptl_crystal_size_min 0.05
_refine_diff_density_max 1.105
_refine_diff_density_min -1.143
_refine_diff_density_rms 0.091
_refine_ls_extinction_method none
_refine_ls_goodness_of_fit_ref 1.217
_refine_ls_hydrogen_treatment constr
_refine_ls_matrix_type full
_refine_ls_number_parameters 685
_refine_ls_number_reflns 12657
_refine_ls_number_restraints 153
_refine_ls_restrained_S_all 1.210
_refine_ls_R_factor_all 0.1037
_refine_ls_R_factor_gt 0.0790
_refine_ls_shift/su_max 0.001
_refine_ls_shift/su_mean 0.000
_refine_ls_structure_factor_coef Fsqd
_refine_ls_weighting_details 'calc w=1/[\s^2^(Fo^2^)+(0.0417P)^2^+18.0852P] where P=(Fo^2^+2Fc^2^)/3'
_refine_ls_weighting_scheme calc
_refine_ls_wR_factor_gt 0.1411
_refine_ls_wR_factor_ref 0.1499
_reflns_number_gt 9994
_reflns_number_total 12657
_reflns_threshold_expression >2sigma(I)
_cod_data_source_file om500643t_si_002.cif
_cod_data_source_block ses3
_cod_depositor_comments
;
The following automatic conversions were performed:

'_symmetry_cell_setting' value 'Orthorhombic' changed to
'orthorhombic' according to
/home/saulius/struct/COD-crude-data--automatic-downloads/rss-feeds/ACS/lib/dictionaries/cif_core.dic
dictionary named 'cif_core.dic' version 2.4.2 from 2011-04-26.

Automatic conversion script
Id: cif_fix_values 2281 2013-09-26 08:29:07Z andrius 

 Adding full bibliography for 4084429--4084431.cif.
;
_cod_original_sg_symbol_H-M Pbca
_cod_database_code 4084431

loop_
_symmetry_equiv_pos_as_xyz
'x, y, z'
'-x+1/2, -y, z+1/2'
'-x, y+1/2, -z+1/2'
'x+1/2, -y+1/2, -z'
'-x, -y, -z'
'x-1/2, y, -z-1/2'
'x, -y-1/2, z-1/2'
'-x-1/2, y-1/2, z'

loop_
_atom_site_label
_atom_site_type_symbol
_atom_site_fract_x
_atom_site_fract_y
_atom_site_fract_z
_atom_site_U_iso_or_equiv
_atom_site_adp_type
_atom_site_occupancy
_atom_site_symmetry_multiplicity
_atom_site_calc_flag
_atom_site_refinement_flags
_atom_site_disorder_assembly
_atom_site_disorder_group
Rh1 Rh 0.09528(2) 0.407096(14) 0.101476(10) 0.02511(9) Uani 1 1 d . . .
P1 P 0.21057(6) 0.34290(5) 0.09809(3) 0.0219(2) Uani 1 1 d . A .
P2 P -0.03331(6) 0.36035(5) 0.12027(3) 0.0224(2) Uani 1 1 d . A .
O1 O 0.21540(17) 0.28731(12) 0.06375(8) 0.0230(6) Uani 1 1 d . . .
O2 O -0.06963(17) 0.30121(12) 0.09433(8) 0.0244(6) Uani 1 1 d . . .
O3 O 0.22205(17) 0.30477(12) 0.14284(8) 0.0241(6) Uani 1 1 d . . .
O4 O 0.31384(17) 0.36420(12) 0.08997(8) 0.0242(6) Uani 1 1 d . . .
O5 O -0.03482(18) 0.33361(12) 0.16962(8) 0.0257(6) Uani 1 1 d . . .
O6 O -0.12749(17) 0.39731(12) 0.11928(9) 0.0259(6) Uani 1 1 d . . .
C1 C 0.1958(2) 0.29236(17) 0.01897(13) 0.0230(8) Uani 1 1 d . A .
C2 C 0.2557(3) 0.31859(18) -0.01003(14) 0.0267(9) Uani 1 1 d . . .
H2 H 0.3083 0.3367 0.0007 0.032 Uiso 1 1 calc R A .
C3 C 0.2379(3) 0.31795(19) -0.05425(14) 0.0306(9) Uani 1 1 d . A .
H3 H 0.2787 0.3358 -0.0741 0.037 Uiso 1 1 calc R . .
C4 C 0.1607(3) 0.29153(19) -0.07052(13) 0.0289(9) Uani 1 1 d . . .
H4 H 0.1493 0.2907 -0.1012 0.035 Uiso 1 1 calc R A .
C5 C -0.1281(3) 0.30022(18) -0.03970(14) 0.0282(9) Uani 1 1 d . . .
H5 H -0.1414 0.2996 -0.0702 0.034 Uiso 1 1 calc R . .
C6 C -0.1817(3) 0.33168(19) -0.01040(14) 0.0308(9) Uani 1 1 d . A .
H6 H -0.2317 0.3531 -0.0211 0.037 Uiso 1 1 calc R . .
C7 C -0.1633(3) 0.33228(18) 0.03415(14) 0.0285(9) Uani 1 1 d . . .
H7 H -0.2008 0.3532 0.0540 0.034 Uiso 1 1 calc R A .
C8 C -0.0891(3) 0.30180(17) 0.04942(13) 0.0246(8) Uani 1 1 d . A .
C9 C 0.0488(2) 0.23699(17) 0.03184(13) 0.0211(8) Uani 1 1 d . A .
H9 H 0.0631 0.2389 0.0639 0.025 Uiso 1 1 calc R . .
C10 C 0.0131(2) 0.23732(18) -0.05147(13) 0.0241(8) Uani 1 1 d . . .
H10 H -0.0010 0.2393 -0.0835 0.029 Uiso 1 1 calc R A .
C11 C 0.0186(3) 0.17087(18) -0.03474(13) 0.0243(8) Uani 1 1 d . A .
H11 H -0.0404 0.1513 -0.0388 0.029 Uiso 1 1 calc R . .
C12 C 0.0415(2) 0.17044(17) 0.01513(12) 0.0221(8) Uani 1 1 d . . .
H12 H 0.1017 0.1522 0.0178 0.027 Uiso 1 1 calc R A .
C13 C -0.0191(3) 0.13277(19) 0.04380(15) 0.0308(9) Uani 1 1 d . A .
O13 O -0.0364(3) 0.14361(17) 0.08076(12) 0.0646(12) Uani 1 1 d . . .
O14 O -0.0481(2) 0.08375(14) 0.02296(11) 0.0427(8) Uani 1 1 d . . .
C14 C -0.1003(4) 0.0420(2) 0.04850(18) 0.0526(14) Uani 1 1 d . A .
H14A H -0.1180 0.0077 0.0300 0.079 Uiso 1 1 calc R . .
H14B H -0.1530 0.0628 0.0595 0.079 Uiso 1 1 calc R . .
H14C H -0.0654 0.0271 0.0734 0.079 Uiso 1 1 calc R . .
C15 C 0.0868(3) 0.13489(19) -0.06050(14) 0.0296(9) Uani 1 1 d . . .
O15 O 0.1418(2) 0.10191(14) -0.04473(10) 0.0394(8) Uani 1 1 d . A .
O16 O 0.0778(2) 0.14365(16) -0.10356(10) 0.0423(8) Uani 1 1 d . A .
C16 C 0.1433(3) 0.1140(3) -0.13082(17) 0.0555(15) Uani 1 1 d . . .
H16A H 0.1318 0.1233 -0.1618 0.083 Uiso 1 1 calc R A .
H16B H 0.1402 0.0700 -0.1263 0.083 Uiso 1 1 calc R . .
H16C H 0.2022 0.1285 -0.1228 0.083 Uiso 1 1 calc R . .
C17 C 0.1192(2) 0.26614(16) 0.00418(12) 0.0200(8) Uani 1 1 d . . .
C18 C 0.1010(3) 0.26655(17) -0.04105(13) 0.0245(8) Uani 1 1 d . A .
C19 C -0.0358(2) 0.26986(17) 0.02113(12) 0.0206(8) Uani 1 1 d . . .
C20 C -0.0557(3) 0.27009(17) -0.02376(13) 0.0227(8) Uani 1 1 d . A .
C31 C 0.2949(3) 0.26762(19) 0.15183(12) 0.0271(9) Uani 1 1 d . A .
C32 C 0.2821(3) 0.20515(19) 0.15303(13) 0.0293(9) Uani 1 1 d . . .
C33 C 0.3522(3) 0.1696(2) 0.16593(14) 0.0349(10) Uani 1 1 d . A .
H33 H 0.3447 0.1268 0.1674 0.042 Uiso 1 1 calc R . .
C34 C 0.4338(3) 0.1946(2) 0.17686(15) 0.0386(11) Uani 1 1 d . . .
C35 C 0.4441(3) 0.2563(2) 0.17482(14) 0.0342(10) Uani 1 1 d . A .
H35 H 0.4998 0.2735 0.1820 0.041 Uiso 1 1 calc R . .
C36 C 0.3746(3) 0.29487(19) 0.16247(13) 0.0268(9) Uani 1 1 d . . .
C37 C 0.1961(3) 0.1772(2) 0.13828(15) 0.0385(11) Uani 1 1 d . A .
H37A H 0.1907 0.1363 0.1506 0.058 Uiso 1 1 calc R . .
H37B H 0.1950 0.1748 0.1061 0.058 Uiso 1 1 calc R . .
H37C H 0.1468 0.2022 0.1485 0.058 Uiso 1 1 calc R . .
C38 C 0.5099(4) 0.1530(2) 0.1897(2) 0.0576(15) Uani 1 1 d . A .
H38A H 0.5660 0.1732 0.1833 0.086 Uiso 1 1 calc R . .
H38B H 0.5061 0.1152 0.1728 0.086 Uiso 1 1 calc R . .
H38C H 0.5064 0.1438 0.2211 0.086 Uiso 1 1 calc R . .
C41 C 0.3600(2) 0.39426(19) 0.12332(13) 0.0253(8) Uani 1 1 d . A .
C42 C 0.3824(3) 0.4550(2) 0.11643(14) 0.0314(9) Uani 1 1 d . . .
C43 C 0.4326(3) 0.4831(2) 0.14887(16) 0.0389(11) Uani 1 1 d . A .
H43 H 0.4478 0.5246 0.1453 0.047 Uiso 1 1 calc R . .
C44 C 0.4612(3) 0.4528(2) 0.18613(16) 0.0392(11) Uani 1 1 d . . .
C45 C 0.4393(3) 0.3925(2) 0.19095(15) 0.0350(10) Uani 1 1 d . A .
H45 H 0.4587 0.3713 0.2164 0.042 Uiso 1 1 calc R . .
C46 C 0.3892(2) 0.3614(2) 0.15925(13) 0.0278(9) Uani 1 1 d . A .
C47 C 0.3589(3) 0.4870(2) 0.07429(16) 0.0416(11) Uani 1 1 d . A .
H47A H 0.3948 0.4708 0.0502 0.062 Uiso 1 1 calc R . .
H47B H 0.3702 0.5305 0.0775 0.062 Uiso 1 1 calc R . .
H47C H 0.2963 0.4804 0.0677 0.062 Uiso 1 1 calc R . .
C48 C 0.5161(4) 0.4854(3) 0.22034(18) 0.0574(15) Uani 1 1 d . A .
H48A H 0.5182 0.5288 0.2134 0.086 Uiso 1 1 calc R . .
H48B H 0.5761 0.4688 0.2203 0.086 Uiso 1 1 calc R . .
H48C H 0.4896 0.4796 0.2494 0.086 Uiso 1 1 calc R . .
C51 C -0.1130(3) 0.31468(18) 0.19039(12) 0.0256(8) Uani 1 1 d . A .
C52 C -0.1233(3) 0.25352(19) 0.19908(14) 0.0318(9) Uani 1 1 d . . .
C53 C -0.1992(3) 0.2364(2) 0.22235(15) 0.0380(11) Uani 1 1 d . A .
H53 H -0.2083 0.1945 0.2284 0.046 Uiso 1 1 calc R . .
C54 C -0.2611(3) 0.2773(2) 0.23678(13) 0.0328(10) Uani 1 1 d . . .
C55 C -0.2466(3) 0.3377(2) 0.22793(13) 0.0320(9) Uani 1 1 d . A .
H55 H -0.2881 0.3668 0.2381 0.038 Uiso 1 1 calc R . .
C56 C -0.1735(3) 0.35774(18) 0.20461(13) 0.0266(9) Uani 1 1 d . . .
C57 C -0.0565(3) 0.2073(2) 0.18378(17) 0.0439(12) Uani 1 1 d . A .
H57A H -0.0538 0.2075 0.1516 0.066 Uiso 1 1 calc R . .
H57B H -0.0741 0.1669 0.1940 0.066 Uiso 1 1 calc R . .
H57C H 0.0016 0.2175 0.1958 0.066 Uiso 1 1 calc R . .
C58 C -0.3449(3) 0.2576(2) 0.25964(15) 0.0418(12) Uani 1 1 d . A .
H58A H -0.3389 0.2154 0.2695 0.063 Uiso 1 1 calc R . .
H58B H -0.3946 0.2607 0.2392 0.063 Uiso 1 1 calc R . .
H58C H -0.3557 0.2838 0.2851 0.063 Uiso 1 1 calc R . .
C61 C -0.1475(3) 0.44150(18) 0.15072(14) 0.0269(9) Uani 1 1 d . A .
C62 C -0.1582(3) 0.5010(2) 0.13706(17) 0.0371(11) Uani 1 1 d . . .
C63 C -0.1836(3) 0.5426(2) 0.1688(2) 0.0480(13) Uani 1 1 d . A .
H63 H -0.1911 0.5838 0.1605 0.058 Uiso 1 1 calc R . .
C64 C -0.1985(4) 0.5266(2) 0.2122(2) 0.0513(14) Uani 1 1 d . . .
C65 C -0.1916(3) 0.4672(2) 0.22364(16) 0.0385(11) Uani 1 1 d . A .
H65 H -0.2041 0.4555 0.2530 0.046 Uiso 1 1 calc R . .
C66 C -0.1668(3) 0.42294(18) 0.19332(14) 0.0278(9) Uani 1 1 d . A .
C67 C -0.1467(4) 0.5174(3) 0.08924(19) 0.0578(15) Uani 1 1 d . A .
H67A H -0.1957 0.5005 0.0722 0.087 Uiso 1 1 calc R . .
H67B H -0.0909 0.5007 0.0784 0.087 Uiso 1 1 calc R . .
H67C H -0.1462 0.5617 0.0861 0.087 Uiso 1 1 calc R . .
C68 C -0.2238(5) 0.5729(3) 0.2472(2) 0.087(2) Uani 1 1 d . A .
H68A H -0.1877 0.6094 0.2437 0.131 Uiso 1 1 calc R . .
H68B H -0.2136 0.5555 0.2764 0.131 Uiso 1 1 calc R . .
H68C H -0.2862 0.5834 0.2441 0.131 Uiso 1 1 calc R . .
C21 C 0.1354(8) 0.4329(7) 0.1687(6) 0.037(3) Uani 0.594(11) 1 d PDU A 1
H21A H 0.0877 0.4363 0.1908 0.044 Uiso 0.594(11) 1 calc PR A 1
H21B H 0.1898 0.4137 0.1803 0.044 Uiso 0.594(11) 1 calc PR A 1
C22 C 0.1466(6) 0.4816(4) 0.1408(3) 0.038(2) Uani 0.594(11) 1 d PDU A 1
H22 H 0.2074 0.4973 0.1349 0.046 Uiso 0.594(11) 1 calc PR A 1
C23 C 0.0752(5) 0.5068(3) 0.1184(3) 0.038(2) Uani 0.594(11) 1 d PDU A 1
H23 H 0.0230 0.5136 0.1379 0.046 Uiso 0.594(11) 1 calc PR A 1
C24 C 0.0849(8) 0.5554(6) 0.0841(5) 0.050(3) Uani 0.594(11) 1 d PDU A 1
H24A H 0.0265 0.5671 0.0732 0.075 Uiso 0.594(11) 1 calc PR A 1
H24B H 0.1205 0.5399 0.0597 0.075 Uiso 0.594(11) 1 calc PR A 1
H24C H 0.1141 0.5908 0.0970 0.075 Uiso 0.594(11) 1 calc PR A 1
C21B C 0.1105(11) 0.4304(9) 0.1697(8) 0.024(3) Uani 0.406(11) 1 d PDU A 2
H21C H 0.0646 0.4152 0.1900 0.029 Uiso 0.406(11) 1 calc PR A 2
H21D H 0.1709 0.4280 0.1818 0.029 Uiso 0.406(11) 1 calc PR A 2
C22B C 0.0897(9) 0.4825(5) 0.1457(4) 0.036(3) Uani 0.406(11) 1 d PDU A 2
H22B H 0.0328 0.5042 0.1509 0.043 Uiso 0.406(11) 1 calc PR A 2
C23B C 0.1456(9) 0.5007(5) 0.1119(4) 0.042(3) Uani 0.406(11) 1 d PDU A 2
H23B H 0.2085 0.5000 0.1217 0.050 Uiso 0.406(11) 1 calc PR A 2
C24B C 0.1290(13) 0.5523(8) 0.0809(7) 0.054(5) Uani 0.406(11) 1 d PDU A 2
H24D H 0.1791 0.5563 0.0607 0.081 Uiso 0.406(11) 1 calc PR A 2
H24E H 0.1219 0.5900 0.0976 0.081 Uiso 0.406(11) 1 calc PR A 2
H24F H 0.0752 0.5443 0.0640 0.081 Uiso 0.406(11) 1 calc PR A 2
C99 C 0.0736(4) 0.4175(2) 0.04071(17) 0.0485(13) Uani 1 1 d . A .
O99 O 0.0615(4) 0.4268(2) 0.00475(13) 0.0786(14) Uani 1 1 d . . .

loop_
_atom_site_aniso_label
_atom_site_aniso_U_11
_atom_site_aniso_U_22
_atom_site_aniso_U_33
_atom_site_aniso_U_23
_atom_site_aniso_U_13
_atom_site_aniso_U_12
Rh1 0.02613(16) 0.02333(15) 0.02587(16) -0.00097(13) 0.00009(13) 0.00018(13)
P1 0.0181(4) 0.0254(5) 0.0223(5) -0.0012(4) -0.0013(4) -0.0033(4)
P2 0.0197(5) 0.0250(5) 0.0223(5) 0.0000(4) 0.0010(4) 0.0020(4)
O1 0.0210(13) 0.0236(14) 0.0244(14) -0.0020(11) -0.0039(11) 0.0000(11)
O2 0.0260(14) 0.0270(14) 0.0203(14) 0.0019(11) 0.0004(11) -0.0006(11)
O3 0.0196(13) 0.0297(15) 0.0230(14) 0.0011(11) 0.0006(11) 0.0011(11)
O4 0.0191(13) 0.0314(15) 0.0220(14) 0.0015(11) -0.0013(10) -0.0084(11)
O5 0.0254(14) 0.0301(15) 0.0216(14) 0.0034(11) 0.0002(11) 0.0010(12)
O6 0.0213(13) 0.0299(15) 0.0265(14) 0.0026(12) 0.0012(11) 0.0056(11)
C1 0.0208(19) 0.0224(19) 0.026(2) -0.0020(16) 0.0011(15) 0.0035(15)
C2 0.0209(19) 0.026(2) 0.033(2) 0.0036(17) 0.0019(17) -0.0043(16)
C3 0.026(2) 0.033(2) 0.033(2) 0.0056(18) 0.0059(18) -0.0074(17)
C4 0.034(2) 0.032(2) 0.0201(19) 0.0026(17) -0.0006(17) -0.0026(18)
C5 0.026(2) 0.030(2) 0.028(2) 0.0051(17) -0.0092(17) -0.0041(17)
C6 0.021(2) 0.034(2) 0.037(2) 0.0034(19) -0.0100(18) 0.0012(17)
C7 0.022(2) 0.029(2) 0.035(2) -0.0020(18) 0.0014(17) -0.0008(17)
C8 0.0236(19) 0.0229(19) 0.027(2) 0.0019(16) -0.0026(17) -0.0075(16)
C9 0.0155(17) 0.0246(19) 0.0232(19) 0.0009(15) -0.0016(15) -0.0021(14)
C10 0.0232(19) 0.030(2) 0.0193(19) -0.0014(16) -0.0044(15) -0.0039(16)
C11 0.0190(18) 0.027(2) 0.027(2) -0.0042(16) 0.0003(16) -0.0043(16)
C12 0.0195(18) 0.0213(19) 0.026(2) 0.0005(15) -0.0027(16) -0.0003(15)
C13 0.032(2) 0.025(2) 0.036(2) 0.0025(18) -0.0025(19) -0.0029(18)
O13 0.103(3) 0.049(2) 0.041(2) -0.0092(17) 0.028(2) -0.039(2)
O14 0.054(2) 0.0322(18) 0.0420(19) 0.0035(14) -0.0005(16) -0.0208(15)
C14 0.059(3) 0.039(3) 0.059(3) 0.014(2) -0.001(3) -0.024(3)
C15 0.024(2) 0.028(2) 0.036(2) -0.0067(18) 0.0020(18) -0.0092(17)
O15 0.0403(18) 0.0350(18) 0.0430(19) -0.0027(14) 0.0026(15) 0.0084(15)
O16 0.0271(16) 0.065(2) 0.0348(18) -0.0115(16) 0.0009(14) 0.0054(15)
C16 0.036(3) 0.090(4) 0.040(3) -0.027(3) 0.009(2) 0.007(3)
C17 0.0173(17) 0.0210(18) 0.0216(19) -0.0021(15) 0.0007(14) -0.0004(14)
C18 0.0220(19) 0.025(2) 0.026(2) -0.0009(16) -0.0016(16) -0.0027(16)
C19 0.0186(18) 0.0214(18) 0.0218(19) 0.0014(15) -0.0015(15) -0.0068(15)
C20 0.0216(19) 0.0222(19) 0.024(2) 0.0019(15) -0.0019(15) -0.0045(15)
C31 0.028(2) 0.036(2) 0.0174(19) 0.0015(16) 0.0010(16) 0.0071(17)
C32 0.034(2) 0.031(2) 0.022(2) 0.0007(17) 0.0028(18) 0.0009(18)
C33 0.047(3) 0.034(2) 0.024(2) -0.0010(18) 0.002(2) 0.006(2)
C34 0.043(3) 0.043(3) 0.029(2) -0.001(2) -0.005(2) 0.016(2)
C35 0.026(2) 0.048(3) 0.028(2) -0.004(2) -0.0048(18) 0.012(2)
C36 0.024(2) 0.036(2) 0.021(2) -0.0013(17) 0.0004(16) 0.0028(17)
C37 0.042(3) 0.034(2) 0.039(3) -0.001(2) 0.000(2) -0.009(2)
C38 0.057(3) 0.049(3) 0.067(4) 0.000(3) -0.021(3) 0.022(3)
C41 0.0138(17) 0.038(2) 0.024(2) -0.0055(17) 0.0009(15) -0.0036(16)
C42 0.026(2) 0.037(2) 0.031(2) -0.0016(19) 0.0028(17) -0.0069(18)
C43 0.035(2) 0.038(3) 0.045(3) -0.009(2) 0.003(2) -0.010(2)
C44 0.030(2) 0.047(3) 0.040(3) -0.014(2) -0.002(2) -0.006(2)
C45 0.029(2) 0.045(3) 0.030(2) -0.006(2) -0.0021(18) 0.0018(19)
C46 0.0164(19) 0.039(2) 0.028(2) -0.0043(18) 0.0033(16) -0.0009(17)
C47 0.047(3) 0.038(3) 0.040(3) 0.005(2) -0.001(2) -0.010(2)
C48 0.058(3) 0.066(4) 0.049(3) -0.013(3) -0.016(3) -0.021(3)
C51 0.027(2) 0.032(2) 0.0179(18) 0.0017(16) -0.0002(16) -0.0016(16)
C52 0.040(2) 0.029(2) 0.026(2) 0.0006(17) -0.0064(19) -0.0013(18)
C53 0.049(3) 0.027(2) 0.038(3) 0.0098(19) -0.003(2) -0.011(2)
C54 0.038(2) 0.042(3) 0.019(2) 0.0031(18) -0.0028(17) -0.011(2)
C55 0.029(2) 0.042(3) 0.024(2) -0.0019(19) 0.0013(18) -0.0004(19)
C56 0.032(2) 0.026(2) 0.021(2) -0.0011(16) -0.0007(17) -0.0027(17)
C57 0.053(3) 0.032(2) 0.047(3) 0.009(2) 0.001(2) 0.004(2)
C58 0.033(2) 0.059(3) 0.033(3) 0.006(2) -0.001(2) -0.015(2)
C61 0.0173(19) 0.024(2) 0.039(2) 0.0025(17) 0.0009(17) 0.0017(15)
C62 0.026(2) 0.030(2) 0.056(3) 0.009(2) -0.001(2) 0.0000(18)
C63 0.040(3) 0.019(2) 0.085(4) 0.002(2) -0.001(3) 0.003(2)
C64 0.046(3) 0.034(3) 0.073(4) -0.014(3) 0.008(3) 0.004(2)
C65 0.038(3) 0.036(3) 0.042(3) -0.010(2) 0.007(2) 0.000(2)
C66 0.024(2) 0.026(2) 0.034(2) -0.0057(17) 0.0016(17) -0.0007(16)
C67 0.058(4) 0.047(3) 0.068(4) 0.026(3) 0.002(3) 0.007(3)
C68 0.120(6) 0.044(3) 0.098(5) -0.033(4) 0.013(5) 0.023(4)
C21 0.021(7) 0.052(5) 0.038(5) -0.009(4) -0.006(5) -0.004(5)
C22 0.032(5) 0.040(4) 0.043(5) -0.014(3) -0.004(4) -0.005(4)
C23 0.036(5) 0.027(4) 0.052(5) -0.005(3) 0.000(4) -0.001(3)
C24 0.061(8) 0.027(5) 0.062(7) 0.006(4) -0.009(7) -0.015(6)
C21B 0.013(7) 0.034(5) 0.026(5) -0.013(4) -0.003(6) -0.005(5)
C22B 0.029(6) 0.032(5) 0.045(6) -0.008(4) 0.004(5) -0.002(5)
C23B 0.048(8) 0.035(6) 0.042(7) 0.000(5) -0.005(5) -0.013(5)
C24B 0.079(14) 0.027(7) 0.055(9) 0.007(6) -0.019(11) -0.018(10)
C99 0.070(4) 0.039(3) 0.037(3) 0.005(2) -0.007(3) 0.006(2)
O99 0.122(4) 0.076(3) 0.038(2) 0.013(2) -0.008(2) 0.021(3)

loop_
_atom_type_symbol
_atom_type_description
_atom_type_scat_dispersion_real
_atom_type_scat_dispersion_imag
_atom_type_scat_source
C C 0.0033 0.0016 'International Tables Vol C Tables 4.2.6.8 and 6.1.1.4'
H H 0.0000 0.0000 'International Tables Vol C Tables 4.2.6.8 and 6.1.1.4'
O O 0.0106 0.0060 'International Tables Vol C Tables 4.2.6.8 and 6.1.1.4'
P P 0.1023 0.0942 'International Tables Vol C Tables 4.2.6.8 and 6.1.1.4'
Rh Rh -1.1178 0.9187 'International Tables Vol C Tables 4.2.6.8 and 6.1.1.4'

loop_
_geom_angle_atom_site_label_1
_geom_angle_atom_site_label_2
_geom_angle_atom_site_label_3
_geom_angle
C99 Rh1 C22B 120.9(4)
C99 Rh1 C21B 158.9(5)
C22B Rh1 C21B 38.0(5)
C99 Rh1 C22 120.5(3)
C22B Rh1 C22 23.4(3)
C21B Rh1 C22 41.5(5)
C99 Rh1 C21 157.2(4)
C22B Rh1 C21 39.5(6)
C21B Rh1 C21 10.0(6)
C22 Rh1 C21 36.7(3)
C99 Rh1 C23B 95.0(3)
C22B Rh1 C23B 37.1(4)
C21B Rh1 C23B 66.6(5)
C22 Rh1 C23B 25.5(3)
C21 Rh1 C23B 62.2(4)
C99 Rh1 P1 99.58(17)
C22B Rh1 P1 123.2(4)
C21B Rh1 P1 96.4(5)
C22 Rh1 P1 102.8(2)
C21 Rh1 P1 89.4(4)
C23B Rh1 P1 108.9(4)
C99 Rh1 P2 98.72(18)
C22B Rh1 P2 99.2(3)
C21B Rh1 P2 87.6(4)
C22 Rh1 P2 120.6(3)
C21 Rh1 P2 96.9(3)
C23B Rh1 P2 132.7(3)
P1 Rh1 P2 113.08(4)
C99 Rh1 C23 94.7(3)
C22B Rh1 C23 26.2(3)
C21B Rh1 C23 64.2(5)
C22 Rh1 C23 36.4(3)
C21 Rh1 C23 65.1(4)
C23B Rh1 C23 28.1(4)
P1 Rh1 C23 136.1(2)
P2 Rh1 C23 105.4(2)
O3 P1 O1 98.45(14)
O3 P1 O4 99.92(14)
O1 P1 O4 94.34(14)
O3 P1 Rh1 111.92(10)
O1 P1 Rh1 122.86(10)
O4 P1 Rh1 124.33(11)
O5 P2 O2 98.91(14)
O5 P2 O6 100.69(14)
O2 P2 O6 95.41(14)
O5 P2 Rh1 114.27(11)
O2 P2 Rh1 122.16(11)
O6 P2 Rh1 120.99(11)
C1 O1 P1 124.2(2)
C8 O2 P2 122.7(2)
C31 O3 P1 123.7(2)
C41 O4 P1 120.0(2)
C51 O5 P2 122.6(2)
C61 O6 P2 121.4(2)
C17 C1 C2 121.2(4)
C17 C1 O1 117.7(3)
C2 C1 O1 120.8(3)
C3 C2 C1 119.3(4)
C3 C2 H2 120.4
C1 C2 H2 120.4
C2 C3 C4 121.1(4)
C2 C3 H3 119.5
C4 C3 H3 119.5
C18 C4 C3 118.8(4)
C18 C4 H4 120.6
C3 C4 H4 120.6
C20 C5 C6 118.8(4)
C20 C5 H5 120.6
C6 C5 H5 120.6
C7 C6 C5 120.9(4)
C7 C6 H6 119.5
C5 C6 H6 119.5
C6 C7 C8 119.1(4)
C6 C7 H7 120.5
C8 C7 H7 120.5
C19 C8 C7 120.9(4)
C19 C8 O2 118.9(3)
C7 C8 O2 120.1(4)
C17 C9 C19 106.1(3)
C17 C9 C12 105.7(3)
C19 C9 C12 108.8(3)
C17 C9 H9 112.0
C19 C9 H9 112.0
C12 C9 H9 112.0
C18 C10 C20 106.6(3)
C18 C10 C11 106.6(3)
C20 C10 C11 107.6(3)
C18 C10 H10 111.9
C20 C10 H10 111.9
C11 C10 H10 111.9
C15 C11 C10 111.1(3)
C15 C11 C12 110.3(3)
C10 C11 C12 109.7(3)
C15 C11 H11 108.6
C10 C11 H11 108.6
C12 C11 H11 108.6
C13 C12 C9 111.8(3)
C13 C12 C11 115.4(3)
C9 C12 C11 109.2(3)
C13 C12 H12 106.6
C9 C12 H12 106.6
C11 C12 H12 106.6
O13 C13 O14 123.1(4)
O13 C13 C12 125.0(4)
O14 C13 C12 111.8(4)
C13 O14 C14 116.4(4)
O14 C14 H14A 109.5
O14 C14 H14B 109.5
H14A C14 H14B 109.5
O14 C14 H14C 109.5
H14A C14 H14C 109.5
H14B C14 H14C 109.5
O15 C15 O16 123.3(4)
O15 C15 C11 125.4(4)
O16 C15 C11 111.2(4)
C15 O16 C16 115.3(4)
O16 C16 H16A 109.5
O16 C16 H16B 109.5
H16A C16 H16B 109.5
O16 C16 H16C 109.5
H16A C16 H16C 109.5
H16B C16 H16C 109.5
C1 C17 C18 119.0(3)
C1 C17 C9 126.6(3)
C18 C17 C9 114.3(3)
C4 C18 C17 120.5(4)
C4 C18 C10 127.4(4)
C17 C18 C10 112.1(3)
C8 C19 C20 118.9(4)
C8 C19 C9 127.6(3)
C20 C19 C9 113.3(3)
C5 C20 C19 121.3(4)
C5 C20 C10 125.6(4)
C19 C20 C10 113.0(3)
C36 C31 C32 123.0(4)
C36 C31 O3 118.6(4)
C32 C31 O3 118.2(4)
C33 C32 C31 117.5(4)
C33 C32 C37 121.2(4)
C31 C32 C37 121.2(4)
C32 C33 C34 121.9(4)
C32 C33 H33 119.0
C34 C33 H33 119.0
C35 C34 C33 118.8(4)
C35 C34 C38 121.5(5)
C33 C34 C38 119.7(5)
C34 C35 C36 121.8(4)
C34 C35 H35 119.1
C36 C35 H35 119.1
C31 C36 C35 117.0(4)
C31 C36 C46 122.8(4)
C35 C36 C46 120.2(4)
C32 C37 H37A 109.5
C32 C37 H37B 109.5
H37A C37 H37B 109.5
C32 C37 H37C 109.5
H37A C37 H37C 109.5
H37B C37 H37C 109.5
C34 C38 H38A 109.5
C34 C38 H38B 109.5
H38A C38 H38B 109.5
C34 C38 H38C 109.5
H38A C38 H38C 109.5
H38B C38 H38C 109.5
C46 C41 C42 122.8(4)
C46 C41 O4 119.1(4)
C42 C41 O4 117.8(4)
C43 C42 C41 117.0(4)
C43 C42 C47 121.7(4)
C41 C42 C47 121.2(4)
C44 C43 C42 122.5(4)
C44 C43 H43 118.7
C42 C43 H43 118.7
C45 C44 C43 118.4(4)
C45 C44 C48 121.1(5)
C43 C44 C48 120.5(5)
C44 C45 C46 121.8(4)
C44 C45 H45 119.1
C46 C45 H45 119.1
C41 C46 C45 117.4(4)
C41 C46 C36 121.3(4)
C45 C46 C36 121.1(4)
C42 C47 H47A 109.5
C42 C47 H47B 109.5
H47A C47 H47B 109.5
C42 C47 H47C 109.5
H47A C47 H47C 109.5
H47B C47 H47C 109.5
C44 C48 H48A 109.5
C44 C48 H48B 109.5
H48A C48 H48B 109.5
C44 C48 H48C 109.5
H48A C48 H48C 109.5
H48B C48 H48C 109.5
C52 C51 C56 122.1(4)
C52 C51 O5 118.1(4)
C56 C51 O5 119.6(3)
C51 C52 C53 116.9(4)
C51 C52 C57 121.6(4)
C53 C52 C57 121.6(4)
C54 C53 C52 123.0(4)
C54 C53 H53 118.5
C52 C53 H53 118.5
C53 C54 C55 117.7(4)
C53 C54 C58 122.1(4)
C55 C54 C58 120.2(4)
C54 C55 C56 122.4(4)
C54 C55 H55 118.8
C56 C55 H55 118.8
C55 C56 C51 118.0(4)
C55 C56 C66 118.8(4)
C51 C56 C66 123.0(4)
C52 C57 H57A 109.5
C52 C57 H57B 109.5
H57A C57 H57B 109.5
C52 C57 H57C 109.5
H57A C57 H57C 109.5
H57B C57 H57C 109.5
C54 C58 H58A 109.5
C54 C58 H58B 109.5
H58A C58 H58B 109.5
C54 C58 H58C 109.5
H58A C58 H58C 109.5
H58B C58 H58C 109.5
C62 C61 C66 122.2(4)
C62 C61 O6 118.6(4)
C66 C61 O6 118.6(3)
C61 C62 C63 116.7(5)
C61 C62 C67 120.2(4)
C63 C62 C67 123.1(4)
C64 C63 C62 122.8(4)
C64 C63 H63 118.6
C62 C63 H63 118.6
C65 C64 C63 118.5(5)
C65 C64 C68 119.1(6)
C63 C64 C68 122.5(5)
C64 C65 C66 121.7(5)
C64 C65 H65 119.1
C66 C65 H65 119.1
C61 C66 C65 117.9(4)
C61 C66 C56 121.1(4)
C65 C66 C56 120.5(4)
C62 C67 H67A 109.5
C62 C67 H67B 109.5
H67A C67 H67B 109.5
C62 C67 H67C 109.5
H67A C67 H67C 109.5
H67B C67 H67C 109.5
C64 C68 H68A 109.5
C64 C68 H68B 109.5
H68A C68 H68B 109.5
C64 C68 H68C 109.5
H68A C68 H68C 109.5
H68B C68 H68C 109.5
C22 C21 Rh1 70.3(8)
C22 C21 H21A 116.6
Rh1 C21 H21A 116.6
C22 C21 H21B 116.6
Rh1 C21 H21B 116.6
H21A C21 H21B 113.6
C21 C22 C23 121.0(9)
C21 C22 Rh1 73.0(9)
C23 C22 Rh1 75.8(5)
C21 C22 H22 119.4
C23 C22 H22 119.4
Rh1 C22 H22 119.4
C22 C23 C24 123.2(8)
C22 C23 Rh1 67.8(4)
C24 C23 Rh1 121.1(8)
C22 C23 H23 112.6
C24 C23 H23 112.6
Rh1 C23 H23 112.6
C23 C24 H24A 109.5
C23 C24 H24B 109.5
H24A C24 H24B 109.5
C23 C24 H24C 109.5
H24A C24 H24C 109.5
H24B C24 H24C 109.5
C22B C21B Rh1 70.6(10)
C22B C21B H21C 116.6
Rh1 C21B H21C 116.6
C22B C21B H21D 116.6
Rh1 C21B H21D 116.6
H21C C21B H21D 113.6
C23B C22B C21B 119.0(13)
C23B C22B Rh1 74.6(7)
C21B C22B Rh1 71.4(12)
C23B C22B H22B 120.4
C21B C22B H22B 120.4
Rh1 C22B H22B 120.4
C22B C23B C24B 125.6(14)
C22B C23B Rh1 68.3(6)
C24B C23B Rh1 123.8(11)
C22B C23B H23B 111.0
C24B C23B H23B 111.0
Rh1 C23B H23B 111.0
C23B C24B H24D 109.5
C23B C24B H24E 109.5
H24D C24B H24E 109.5
C23B C24B H24F 109.5
H24D C24B H24F 109.5
H24E C24B H24F 109.5
O99 C99 Rh1 176.5(5)

loop_
_geom_bond_atom_site_label_1
_geom_bond_atom_site_label_2
_geom_bond_distance
Rh1 C99 1.892(5)
Rh1 C22B 2.140(11)
Rh1 C21B 2.15(3)
Rh1 C22 2.176(8)
Rh1 C21 2.21(2)
Rh1 C23B 2.221(11)
Rh1 P1 2.2510(11)
Rh1 P2 2.2778(11)
Rh1 C23 2.278(7)
P1 O3 1.609(3)
P1 O1 1.612(3)
P1 O4 1.653(3)
P2 O5 1.614(3)
P2 O2 1.620(3)
P2 O6 1.644(3)
O1 C1 1.399(5)
O2 C8 1.398(5)
O3 C31 1.402(5)
O4 C41 1.399(4)
O5 C51 1.406(5)
O6 C61 1.398(5)
C1 C17 1.373(5)
C1 C2 1.392(5)
C2 C3 1.372(6)
C2 H2 0.9500
C3 C4 1.398(6)
C3 H3 0.9500
C4 C18 1.388(5)
C4 H4 0.9500
C5 C20 1.372(5)
C5 C6 1.391(6)
C5 H5 0.9500
C6 C7 1.384(6)
C6 H6 0.9500
C7 C8 1.390(6)
C7 H7 0.9500
C8 C19 1.375(5)
C9 C17 1.504(5)
C9 C19 1.508(5)
C9 C12 1.556(5)
C9 H9 1.0000
C10 C18 1.514(5)
C10 C20 1.523(5)
C10 C11 1.552(5)
C10 H10 1.0000
C11 C15 1.520(6)
C11 C12 1.557(5)
C11 H11 1.0000
C12 C13 1.515(6)
C12 H12 1.0000
C13 O13 1.179(5)
C13 O14 1.327(5)
O14 C14 1.442(5)
C14 H14A 0.9800
C14 H14B 0.9800
C14 H14C 0.9800
C15 O15 1.206(5)
C15 O16 1.331(5)
O16 C16 1.450(5)
C16 H16A 0.9800
C16 H16B 0.9800
C16 H16C 0.9800
C17 C18 1.404(5)
C19 C20 1.399(5)
C31 C36 1.387(6)
C31 C32 1.391(6)
C32 C33 1.378(6)
C32 C37 1.510(6)
C33 C34 1.395(7)
C33 H33 0.9500
C34 C35 1.371(7)
C34 C38 1.523(6)
C35 C36 1.405(6)
C35 H35 0.9500
C36 C46 1.486(6)
C37 H37A 0.9800
C37 H37B 0.9800
C37 H37C 0.9800
C38 H38A 0.9800
C38 H38B 0.9800
C38 H38C 0.9800
C41 C46 1.384(6)
C41 C42 1.396(6)
C42 C43 1.392(6)
C42 C47 1.506(6)
C43 C44 1.385(7)
C43 H43 0.9500
C44 C45 1.378(6)
C44 C48 1.514(6)
C45 C46 1.406(6)
C45 H45 0.9500
C47 H47A 0.9800
C47 H47B 0.9800
C47 H47C 0.9800
C48 H48A 0.9800
C48 H48B 0.9800
C48 H48C 0.9800
C51 C52 1.382(6)
C51 C56 1.389(6)
C52 C53 1.404(6)
C52 C57 1.509(6)
C53 C54 1.373(7)
C53 H53 0.9500
C54 C55 1.375(6)
C54 C58 1.513(6)
C55 C56 1.388(6)
C55 H55 0.9500
C56 C66 1.481(6)
C57 H57A 0.9800
C57 H57B 0.9800
C57 H57C 0.9800
C58 H58A 0.9800
C58 H58B 0.9800
C58 H58C 0.9800
C61 C62 1.385(6)
C61 C66 1.390(6)
C62 C63 1.387(7)
C62 C67 1.509(7)
C63 C64 1.386(8)
C63 H63 0.9500
C64 C65 1.357(7)
C64 C68 1.523(7)
C65 C66 1.395(6)
C65 H65 0.9500
C67 H67A 0.9800
C67 H67B 0.9800
C67 H67C 0.9800
C68 H68A 0.9800
C68 H68B 0.9800
C68 H68C 0.9800
C21 C22 1.381(12)
C21 H21A 0.9900
C21 H21B 0.9900
C22 C23 1.394(10)
C22 H22 1.0000
C23 C24 1.502(11)
C23 H23 1.0000
C24 H24A 0.9800
C24 H24B 0.9800
C24 H24C 0.9800
C21B C22B 1.396(14)
C21B H21C 0.9900
C21B H21D 0.9900
C22B C23B 1.390(13)
C22B H22B 1.0000
C23B C24B 1.501(14)
C23B H23B 1.0000
C24B H24D 0.9800
C24B H24E 0.9800
C24B H24F 0.9800
C99 O99 1.128(6)

loop_
_geom_torsion_atom_site_label_1
_geom_torsion_atom_site_label_2
_geom_torsion_atom_site_label_3
_geom_torsion_atom_site_label_4
_geom_torsion
C99 Rh1 P1 O3 -157.8(2)
C22B Rh1 P1 O3 65.1(4)
C21B Rh1 P1 O3 36.1(5)
C22 Rh1 P1 O3 77.7(3)
C21 Rh1 P1 O3 43.3(3)
C23B Rh1 P1 O3 103.5(3)
P2 Rh1 P1 O3 -53.96(12)
C23 Rh1 P1 O3 95.1(3)
C99 Rh1 P1 O1 -41.1(2)
C22B Rh1 P1 O1 -178.2(4)
C21B Rh1 P1 O1 152.8(5)
C22 Rh1 P1 O1 -165.7(3)
C21 Rh1 P1 O1 159.9(3)
C23B Rh1 P1 O1 -139.8(3)
P2 Rh1 P1 O1 62.69(13)
C23 Rh1 P1 O1 -148.2(3)
C99 Rh1 P1 O4 82.2(2)
C22B Rh1 P1 O4 -54.9(4)
C21B Rh1 P1 O4 -83.9(5)
C22 Rh1 P1 O4 -42.3(3)
C21 Rh1 P1 O4 -76.7(3)
C23B Rh1 P1 O4 -16.4(3)
P2 Rh1 P1 O4 -173.93(12)
C23 Rh1 P1 O4 -24.8(4)
C99 Rh1 P2 O5 170.69(19)
C22B Rh1 P2 O5 -65.9(4)
C21B Rh1 P2 O5 -29.6(5)
C22 Rh1 P2 O5 -55.8(3)
C21 Rh1 P2 O5 -26.0(4)
C23B Rh1 P2 O5 -84.2(5)
P1 Rh1 P2 O5 66.31(12)
C23 Rh1 P2 O5 -92.0(3)
C99 Rh1 P2 O2 51.7(2)
C22B Rh1 P2 O2 175.2(4)
C21B Rh1 P2 O2 -148.5(5)
C22 Rh1 P2 O2 -174.8(3)
C21 Rh1 P2 O2 -145.0(4)
C23B Rh1 P2 O2 156.9(5)
P1 Rh1 P2 O2 -52.65(13)
C23 Rh1 P2 O2 149.0(3)
C99 Rh1 P2 O6 -68.8(2)
C22B Rh1 P2 O6 54.7(4)
C21B Rh1 P2 O6 91.0(5)
C22 Rh1 P2 O6 64.7(3)
C21 Rh1 P2 O6 94.6(4)
C23B Rh1 P2 O6 36.4(5)
P1 Rh1 P2 O6 -173.14(12)
C23 Rh1 P2 O6 28.5(3)
O3 P1 O1 C1 169.9(3)
O4 P1 O1 C1 -89.3(3)
Rh1 P1 O1 C1 46.9(3)
O5 P2 O2 C8 173.9(3)
O6 P2 O2 C8 72.1(3)
Rh1 P2 O2 C8 -59.9(3)
O1 P1 O3 C31 58.1(3)
O4 P1 O3 C31 -37.8(3)
Rh1 P1 O3 C31 -171.3(3)
O3 P1 O4 C41 -53.6(3)
O1 P1 O4 C41 -153.0(3)
Rh1 P1 O4 C41 71.7(3)
O2 P2 O5 C51 -62.1(3)
O6 P2 O5 C51 35.2(3)
Rh1 P2 O5 C51 166.5(3)
O5 P2 O6 C61 54.9(3)
O2 P2 O6 C61 155.1(3)
Rh1 P2 O6 C61 -72.1(3)
P1 O1 C1 C17 -108.5(3)
P1 O1 C1 C2 76.8(4)
C17 C1 C2 C3 -0.3(6)
O1 C1 C2 C3 174.2(4)
C1 C2 C3 C4 0.1(6)
C2 C3 C4 C18 1.0(6)
C20 C5 C6 C7 -0.7(6)
C5 C6 C7 C8 1.2(6)
C6 C7 C8 C19 -1.9(6)
C6 C7 C8 O2 -179.3(4)
P2 O2 C8 C19 110.3(3)
P2 O2 C8 C7 -72.2(4)
C18 C10 C11 C15 -65.5(4)
C20 C10 C11 C15 -179.5(3)
C18 C10 C11 C12 56.8(4)
C20 C10 C11 C12 -57.2(4)
C17 C9 C12 C13 172.8(3)
C19 C9 C12 C13 -73.7(4)
C17 C9 C12 C11 -58.3(4)
C19 C9 C12 C11 55.3(4)
C15 C11 C12 C13 -108.9(4)
C10 C11 C12 C13 128.4(3)
C15 C11 C12 C9 124.2(3)
C10 C11 C12 C9 1.5(4)
C9 C12 C13 O13 -23.2(6)
C11 C12 C13 O13 -148.7(5)
C9 C12 C13 O14 159.7(3)
C11 C12 C13 O14 34.1(5)
O13 C13 O14 C14 -2.3(7)
C12 C13 O14 C14 174.9(4)
C10 C11 C15 O15 133.9(4)
C12 C11 C15 O15 12.1(5)
C10 C11 C15 O16 -46.8(4)
C12 C11 C15 O16 -168.7(3)
O15 C15 O16 C16 -4.2(6)
C11 C15 O16 C16 176.5(4)
C2 C1 C17 C18 -0.7(6)
O1 C1 C17 C18 -175.3(3)
C2 C1 C17 C9 -179.3(4)
O1 C1 C17 C9 6.1(6)
C19 C9 C17 C1 123.2(4)
C12 C9 C17 C1 -121.4(4)
C19 C9 C17 C18 -55.5(4)
C12 C9 C17 C18 59.9(4)
C3 C4 C18 C17 -2.0(6)
C3 C4 C18 C10 178.4(4)
C1 C17 C18 C4 1.8(6)
C9 C17 C18 C4 -179.4(4)
C1 C17 C18 C10 -178.5(3)
C9 C17 C18 C10 0.3(5)
C20 C10 C18 C4 -125.6(4)
C11 C10 C18 C4 119.7(4)
C20 C10 C18 C17 54.8(4)
C11 C10 C18 C17 -59.9(4)
C7 C8 C19 C20 2.1(5)
O2 C8 C19 C20 179.5(3)
C7 C8 C19 C9 176.9(4)
O2 C8 C19 C9 -5.7(6)
C17 C9 C19 C8 -120.0(4)
C12 C9 C19 C8 126.8(4)
C17 C9 C19 C20 55.1(4)
C12 C9 C19 C20 -58.2(4)
C6 C5 C20 C19 0.9(6)
C6 C5 C20 C10 -175.5(4)
C8 C19 C20 C5 -1.6(6)
C9 C19 C20 C5 -177.1(3)
C8 C19 C20 C10 175.2(3)
C9 C19 C20 C10 -0.3(4)
C18 C10 C20 C5 121.5(4)
C11 C10 C20 C5 -124.5(4)
C18 C10 C20 C19 -55.1(4)
C11 C10 C20 C19 58.9(4)
P1 O3 C31 C36 74.1(4)
P1 O3 C31 C32 -110.9(4)
C36 C31 C32 C33 0.7(6)
O3 C31 C32 C33 -174.1(3)
C36 C31 C32 C37 -175.9(4)
O3 C31 C32 C37 9.3(6)
C31 C32 C33 C34 -0.9(6)
C37 C32 C33 C34 175.7(4)
C32 C33 C34 C35 0.3(7)
C32 C33 C34 C38 -178.3(4)
C33 C34 C35 C36 0.6(7)
C38 C34 C35 C36 179.1(4)
C32 C31 C36 C35 0.1(6)
O3 C31 C36 C35 174.9(3)
C32 C31 C36 C46 177.2(4)
O3 C31 C36 C46 -8.0(6)
C34 C35 C36 C31 -0.8(6)
C34 C35 C36 C46 -178.0(4)
P1 O4 C41 C46 74.3(4)
P1 O4 C41 C42 -112.4(3)
C46 C41 C42 C43 -3.4(6)
O4 C41 C42 C43 -176.4(4)
C46 C41 C42 C47 172.3(4)
O4 C41 C42 C47 -0.8(6)
C41 C42 C43 C44 1.2(7)
C47 C42 C43 C44 -174.4(4)
C42 C43 C44 C45 0.4(7)
C42 C43 C44 C48 179.7(5)
C43 C44 C45 C46 0.0(7)
C48 C44 C45 C46 -179.3(4)
C42 C41 C46 C45 3.7(6)
O4 C41 C46 C45 176.7(3)
C42 C41 C46 C36 -171.4(4)
O4 C41 C46 C36 1.6(5)
C44 C45 C46 C41 -1.9(6)
C44 C45 C46 C36 173.1(4)
C31 C36 C46 C41 -43.8(6)
C35 C36 C46 C41 133.3(4)
C31 C36 C46 C45 141.3(4)
C35 C36 C46 C45 -41.6(6)
P2 O5 C51 C52 112.3(4)
P2 O5 C51 C56 -72.9(4)
C56 C51 C52 C53 1.3(6)
O5 C51 C52 C53 176.0(4)
C56 C51 C52 C57 -179.4(4)
O5 C51 C52 C57 -4.7(6)
C51 C52 C53 C54 -0.9(7)
C57 C52 C53 C54 179.9(4)
C52 C53 C54 C55 -0.4(7)
C52 C53 C54 C58 176.6(4)
C53 C54 C55 C56 1.2(6)
C58 C54 C55 C56 -175.9(4)
C54 C55 C56 C51 -0.7(6)
C54 C55 C56 C66 174.9(4)
C52 C51 C56 C55 -0.6(6)
O5 C51 C56 C55 -175.2(3)
C52 C51 C56 C66 -176.0(4)
O5 C51 C56 C66 9.4(6)
P2 O6 C61 C62 115.8(4)
P2 O6 C61 C66 -72.2(4)
C66 C61 C62 C63 4.2(6)
O6 C61 C62 C63 175.9(4)
C66 C61 C62 C67 -172.7(4)
O6 C61 C62 C67 -1.1(6)
C61 C62 C63 C64 -0.4(7)
C67 C62 C63 C64 176.5(5)
C62 C63 C64 C65 -3.0(8)
C62 C63 C64 C68 178.1(6)
C63 C64 C65 C66 2.6(8)
C68 C64 C65 C66 -178.5(5)
C62 C61 C66 C65 -4.7(6)
O6 C61 C66 C65 -176.3(4)
C62 C61 C66 C56 166.6(4)
O6 C61 C66 C56 -5.0(6)
C64 C65 C66 C61 1.1(7)
C64 C65 C66 C56 -170.2(4)
C55 C56 C66 C61 -130.7(4)
C51 C56 C66 C61 44.7(6)
C55 C56 C66 C65 40.4(6)
C51 C56 C66 C65 -144.2(4)
C99 Rh1 C21 C22 -1.3(16)
C22B Rh1 C21 C22 -38.1(6)
C21B Rh1 C21 C22 -113(5)
C23B Rh1 C21 C22 0.9(7)
P1 Rh1 C21 C22 112.6(7)
P2 Rh1 C21 C22 -134.2(6)
C23 Rh1 C21 C22 -30.4(6)
Rh1 C21 C22 C23 61.1(10)
C99 Rh1 C22 C21 179.4(7)
C22B Rh1 C22 C21 81.5(12)
C21B Rh1 C22 C21 13.9(11)
C23B Rh1 C22 C21 -178.2(13)
P1 Rh1 C22 C21 -71.2(7)
P2 Rh1 C22 C21 55.8(8)
C23 Rh1 C22 C21 129.3(10)
C99 Rh1 C22 C23 50.1(7)
C22B Rh1 C22 C23 -47.8(9)
C21B Rh1 C22 C23 -115.4(9)
C21 Rh1 C22 C23 -129.3(10)
C23B Rh1 C22 C23 52.5(9)
P1 Rh1 C22 C23 159.5(5)
P2 Rh1 C22 C23 -73.5(6)
C21 C22 C23 C24 -173.3(14)
Rh1 C22 C23 C24 -113.6(10)
C21 C22 C23 Rh1 -59.7(12)
C99 Rh1 C23 C22 -138.5(6)
C22B Rh1 C23 C22 41.7(8)
C21B Rh1 C23 C22 41.6(7)
C21 Rh1 C23 C22 30.6(6)
C23B Rh1 C23 C22 -46.6(7)
P1 Rh1 C23 C22 -29.5(7)
P2 Rh1 C23 C22 121.2(5)
C99 Rh1 C23 C24 -22.1(7)
C22B Rh1 C23 C24 158.1(13)
C21B Rh1 C23 C24 158.0(9)
C22 Rh1 C23 C24 116.4(10)
C21 Rh1 C23 C24 147.0(8)
C23B Rh1 C23 C24 69.8(10)
P1 Rh1 C23 C24 86.9(7)
P2 Rh1 C23 C24 -122.5(7)
C99 Rh1 C21B C22B -0.2(19)
C22 Rh1 C21B C22B 36.6(7)
C21 Rh1 C21B C22B 93(4)
C23B Rh1 C21B C22B 30.9(8)
P1 Rh1 C21B C22B 138.7(7)
P2 Rh1 C21B C22B -108.3(8)
C23 Rh1 C21B C22B 0.1(7)
Rh1 C21B C22B C23B -59.6(12)
C99 Rh1 C22B C23B -51.5(9)
C21B Rh1 C22B C23B 128.6(13)
C22 Rh1 C22B C23B 44.7(9)
C21 Rh1 C22B C23B 112.8(11)
P1 Rh1 C22B C23B 77.0(8)
P2 Rh1 C22B C23B -157.5(7)
C23 Rh1 C22B C23B -51.3(8)
C99 Rh1 C22B C21B 179.9(8)
C22 Rh1 C22B C21B -83.9(13)
C21 Rh1 C22B C21B -15.7(10)
C23B Rh1 C22B C21B -128.6(13)
P1 Rh1 C22B C21B -51.5(9)
P2 Rh1 C22B C21B 73.9(8)
C23 Rh1 C22B C21B -179.8(14)
C21B C22B C23B C24B 174.7(17)
Rh1 C22B C23B C24B 116.8(15)
C21B C22B C23B Rh1 57.9(14)
C99 Rh1 C23B C22B 137.6(8)
C21B Rh1 C23B C22B -31.6(8)
C22 Rh1 C23B C22B -40.3(8)
C21 Rh1 C23B C22B -41.5(8)
P1 Rh1 C23B C22B -120.5(7)
P2 Rh1 C23B C22B 30.9(10)
C23 Rh1 C23B C22B 47.1(8)
C99 Rh1 C23B C24B 18.5(13)
C22B Rh1 C23B C24B -119.1(16)
C21B Rh1 C23B C24B -150.8(15)
C22 Rh1 C23B C24B -159.5(19)
C21 Rh1 C23B C24B -160.7(15)
P1 Rh1 C23B C24B 120.4(13)
P2 Rh1 C23B C24B -88.2(13)
C23 Rh1 C23B C24B -72.0(15)
C22B Rh1 C99 O99 20(9)
C21B Rh1 C99 O99 20(10)
C22 Rh1 C99 O99 -8(9)
C21 Rh1 C99 O99 -7(10)
C23B Rh1 C99 O99 -9(9)
P1 Rh1 C99 O99 -119(9)
P2 Rh1 C99 O99 126(9)
C23 Rh1 C99 O99 19(9)
